data_1504524
loop_
_publ_author_name
'Spantulescu, Andreea'
'Luu, Thanh'
'Zhao, Yuming'
'McDonald, Robert'
'Tykwinski, Rik R.'

_publ_section_title
;
 Synthesis and characterization of cyclic alkyl tetraynes.
;
_journal_issue 4
_journal_name_full 'Organic letters'
_journal_page_first 609
_journal_page_last 612
_journal_paper_doi 10.1021/ol702898a
_journal_volume 10
_journal_year 2008
_chemical_formula_moiety 'C17 H18 Br4'
_chemical_formula_sum 'C17 H18 Br4'
_chemical_formula_weight 541.95
_chemical_name_systematic 5,15-bis(dibromomethylene)cyclopentadeca-1,3-diyne
_space_group_IT_number 61
_symmetry_cell_setting orthorhombic
_symmetry_space_group_name_Hall '-P 2ac 2ab'
_symmetry_space_group_name_H-M 'P b c a'
_atom_sites_solution_hydrogens geom
_atom_sites_solution_primary direct
_atom_sites_solution_secondary difmap
_audit_creation_method SHELXL-97
_cell_angle_alpha 90.00
_cell_angle_beta 90.00
_cell_angle_gamma 90.00
_cell_formula_units_Z 8
_cell_length_a 6.3174(7)
_cell_length_b 23.129(3)
_cell_length_c 24.546(3)
_cell_measurement_reflns_used 2286
_cell_measurement_temperature 193(2)
_cell_measurement_theta_max 22.96
_cell_measurement_theta_min 2.42
_cell_volume 3586.5(8)
_computing_cell_refinement 'Bruker SAINT (Bruker, 1997)'
_computing_data_collection 'Bruker SMART (Bruker, 1997)'
_computing_data_reduction 'Bruker SAINT (Bruker, 1997)'
_computing_molecular_graphics 'Bruker SHELXTL (Bruker, 1997)'
_computing_publication_material 'Bruker SHELXTL (Bruker, 1997)'
_computing_structure_refinement 'SHELXL-97 (Sheldrick, 1997)'
_computing_structure_solution 'DIRDIF-96 (Beurskens et al., 1996)'
_diffrn_ambient_temperature 193(2)
_diffrn_detector_area_resol_mean 8.192
_diffrn_measured_fraction_theta_full 1.000
_diffrn_measured_fraction_theta_max 1.000
_diffrn_measurement_device_type 'Bruker PLATFORM diffractometer/SMART 1000 CCD area detector'
_diffrn_measurement_method '\w scans'
_diffrn_radiation_monochromator graphite
_diffrn_radiation_source 'fine-focus sealed tube'
_diffrn_radiation_type MoK\a
_diffrn_radiation_wavelength 0.71073
_diffrn_reflns_av_R_equivalents 0.0848
_diffrn_reflns_av_sigmaI/netI 0.0525
_diffrn_reflns_limit_h_max 7
_diffrn_reflns_limit_h_min -7
_diffrn_reflns_limit_k_max 27
_diffrn_reflns_limit_k_min -27
_diffrn_reflns_limit_l_max 29
_diffrn_reflns_limit_l_min -28
_diffrn_reflns_number 18702
_diffrn_reflns_theta_full 25.00
_diffrn_reflns_theta_max 25.00
_diffrn_reflns_theta_min 1.66
_diffrn_standards_decay_% 0
_diffrn_standards_interval_time 0
_diffrn_standards_number 0
_exptl_absorpt_coefficient_mu 8.968
_exptl_absorpt_correction_T_max 0.6626
_exptl_absorpt_correction_T_min 0.0719
_exptl_absorpt_correction_type multi-scan
_exptl_absorpt_process_details 'SADABS (Sheldrick, 1996)'
_exptl_crystal_colour yellow
_exptl_crystal_density_diffrn 2.007
_exptl_crystal_density_method 'not measured'
_exptl_crystal_description rod
_exptl_crystal_F_000 2080
_exptl_crystal_size_max 0.62
_exptl_crystal_size_mid 0.07
_exptl_crystal_size_min 0.05
_refine_diff_density_max 0.714
_refine_diff_density_min -0.543
_refine_diff_density_rms 0.128
_refine_ls_extinction_method none
_refine_ls_goodness_of_fit_ref 1.052
_refine_ls_hydrogen_treatment constr
_refine_ls_matrix_type full
_refine_ls_number_parameters 190
_refine_ls_number_reflns 3161
_refine_ls_number_restraints 0
_refine_ls_restrained_S_all 1.052
_refine_ls_R_factor_all 0.0739
_refine_ls_R_factor_gt 0.0393
_refine_ls_shift/su_max 0.001
_refine_ls_shift/su_mean 0.000
_refine_ls_structure_factor_coef Fsqd
_refine_ls_weighting_details 'calc w=1/[\s^2^(Fo^2^)+(0.0355P)^2^+2.1577P] where P=(Fo^2^+2Fc^2^)/3'
_refine_ls_weighting_scheme calc
_refine_ls_wR_factor_gt 0.0743
_refine_ls_wR_factor_ref 0.0856
_reflns_number_gt 2187
_reflns_number_total 3161
_reflns_threshold_expression I>2\s(I)
_cod_data_source_file ol702898a-file002.cif
_cod_data_source_block 6b
_cod_depositor_comments
;
The following automatic conversions were performed:

'_symmetry_cell_setting' value 'Orthorhombic' changed to
'orthorhombic' according to
/home/saulius/struct/CIF-dictionaries/cif_core.dic dictionary named
'cif_core.dic' version 2.4.1 from 2010-06-29.

Automatic conversion script
Id: cif_fix_values 1715 2011-07-08 13:25:40Z adriana 
;
_cod_original_cell_volume 3586.5(7)
_cod_database_code 1504524

loop_
_symmetry_equiv_pos_as_xyz
'x, y, z'
'-x+1/2, -y, z+1/2'
'-x, y+1/2, -z+1/2'
'x+1/2, -y+1/2, -z'
'-x, -y, -z'
'x-1/2, y, -z-1/2'
'x, -y-1/2, z-1/2'
'-x-1/2, y-1/2, z'

loop_
_atom_site_label
_atom_site_type_symbol
_atom_site_fract_x
_atom_site_fract_y
_atom_site_fract_z
_atom_site_U_iso_or_equiv
_atom_site_adp_type
_atom_site_occupancy
_atom_site_symmetry_multiplicity
_atom_site_calc_flag
_atom_site_refinement_flags
Br1 Br 0.95901(9) 0.53558(3) 0.19711(2) 0.03510(17) Uani 1 1 d .
Br2 Br 1.07874(9) 0.51748(3) 0.07313(2) 0.03872(18) Uani 1 1 d .
Br3 Br 0.57280(10) 0.37750(3) -0.16611(2) 0.03926(18) Uani 1 1 d .
Br4 Br 0.18558(11) 0.29520(3) -0.19063(2) 0.0462(2) Uani 1 1 d .
C1 C 0.5453(9) 0.4588(2) 0.1646(2) 0.0299(14) Uani 1 1 d .
H1A H 0.4174 0.4826 0.1586 0.036 Uiso 1 1 calc R
H1B H 0.6038 0.4690 0.2007 0.036 Uiso 1 1 calc R
C2 C 0.7068(9) 0.4735(2) 0.1215(2) 0.0254(13) Uani 1 1 d .
C3 C 0.8829(9) 0.5035(2) 0.1291(2) 0.0284(14) Uani 1 1 d .
C4 C 0.6527(9) 0.4531(2) 0.0682(2) 0.0303(14) Uani 1 1 d .
C5 C 0.5753(9) 0.4329(3) 0.0277(2) 0.0318(14) Uani 1 1 d .
C6 C 0.4746(9) 0.4058(3) -0.0155(2) 0.0311(14) Uani 1 1 d .
C7 C 0.3843(9) 0.3794(3) -0.0503(2) 0.0323(14) Uani 1 1 d .
C8 C 0.2652(9) 0.3449(2) -0.0874(2) 0.0303(14) Uani 1 1 d .
C9 C 0.3294(9) 0.3401(2) -0.1390(2) 0.0329(14) Uani 1 1 d .
C10 C 0.0625(9) 0.3162(3) -0.0669(2) 0.0377(15) Uani 1 1 d .
H10A H -0.0543 0.3269 -0.0919 0.045 Uiso 1 1 calc R
H10B H 0.0808 0.2738 -0.0692 0.045 Uiso 1 1 calc R
C11 C -0.0044(9) 0.3315(3) -0.0089(2) 0.0389(16) Uani 1 1 d .
H11A H 0.0163 0.3735 -0.0034 0.047 Uiso 1 1 calc R
H11B H -0.1575 0.3234 -0.0050 0.047 Uiso 1 1 calc R
C12 C 0.1138(10) 0.2993(3) 0.0353(2) 0.0409(16) Uani 1 1 d .
H12A H 0.2676 0.3017 0.0279 0.049 Uiso 1 1 calc R
H12B H 0.0726 0.2581 0.0343 0.049 Uiso 1 1 calc R
C13 C 0.0698(10) 0.3234(3) 0.0922(2) 0.0381(15) Uani 1 1 d .
H13A H 0.1015 0.3653 0.0925 0.046 Uiso 1 1 calc R
H13B H -0.0824 0.3185 0.1007 0.046 Uiso 1 1 calc R
C14 C 0.2006(9) 0.2937(2) 0.1362(2) 0.0352(15) Uani 1 1 d .
H14A H 0.1499 0.2534 0.1399 0.042 Uiso 1 1 calc R
H14B H 0.3495 0.2920 0.1237 0.042 Uiso 1 1 calc R
C15 C 0.1963(11) 0.3216(3) 0.1922(2) 0.0460(17) Uani 1 1 d .
H15A H 0.0497 0.3199 0.2064 0.055 Uiso 1 1 calc R
H15B H 0.2867 0.2986 0.2170 0.055 Uiso 1 1 calc R
C16 C 0.2703(9) 0.3841(2) 0.1939(2) 0.0392(15) Uani 1 1 d .
H16A H 0.2835 0.3961 0.2324 0.047 Uiso 1 1 calc R
H16B H 0.1604 0.4086 0.1768 0.047 Uiso 1 1 calc R
C17 C 0.4812(9) 0.3955(3) 0.1652(2) 0.0332(14) Uani 1 1 d .
H17A H 0.5934 0.3729 0.1837 0.040 Uiso 1 1 calc R
H17B H 0.4713 0.3815 0.1272 0.040 Uiso 1 1 calc R

loop_
_atom_site_aniso_label
_atom_site_aniso_U_11
_atom_site_aniso_U_22
_atom_site_aniso_U_33
_atom_site_aniso_U_23
_atom_site_aniso_U_13
_atom_site_aniso_U_12
Br1 0.0392(4) 0.0418(4) 0.0243(3) -0.0045(3) -0.0054(3) -0.0034(3)
Br2 0.0361(4) 0.0525(4) 0.0275(3) 0.0011(3) 0.0030(3) -0.0077(3)
Br3 0.0426(4) 0.0408(4) 0.0343(4) -0.0004(3) 0.0028(3) -0.0034(3)
Br4 0.0565(4) 0.0498(4) 0.0322(3) -0.0115(3) -0.0073(3) -0.0107(3)
C1 0.034(4) 0.032(3) 0.024(3) -0.008(3) 0.000(3) -0.004(3)
C2 0.026(3) 0.026(3) 0.023(3) -0.003(3) 0.000(2) 0.000(3)
C3 0.034(4) 0.034(3) 0.018(3) -0.001(3) 0.003(2) 0.003(3)
C4 0.033(3) 0.033(4) 0.026(3) 0.002(3) 0.002(3) -0.001(3)
C5 0.032(3) 0.037(4) 0.026(3) -0.005(3) 0.008(3) 0.002(3)
C6 0.033(4) 0.035(4) 0.025(3) -0.004(3) 0.003(3) -0.003(3)
C7 0.036(4) 0.039(4) 0.022(3) 0.001(3) 0.008(3) 0.003(3)
C8 0.034(4) 0.034(3) 0.023(3) 0.002(3) 0.000(3) -0.001(3)
C9 0.035(4) 0.030(3) 0.034(3) -0.006(3) -0.004(3) -0.005(3)
C10 0.035(4) 0.041(4) 0.037(3) -0.001(3) -0.005(3) -0.009(3)
C11 0.035(4) 0.043(4) 0.039(4) -0.003(3) 0.002(3) -0.001(3)
C12 0.050(4) 0.033(4) 0.040(4) -0.005(3) 0.002(3) 0.000(3)
C13 0.047(4) 0.033(4) 0.035(3) 0.004(3) 0.004(3) 0.003(3)
C14 0.048(4) 0.021(3) 0.036(3) 0.002(3) 0.005(3) -0.002(3)
C15 0.049(4) 0.057(4) 0.032(4) 0.005(3) 0.004(3) -0.014(4)
C16 0.043(4) 0.036(4) 0.039(4) 0.000(3) 0.005(3) 0.000(3)
C17 0.033(3) 0.040(4) 0.027(3) -0.005(3) 0.003(3) -0.006(3)

loop_
_atom_type_symbol
_atom_type_description
_atom_type_scat_dispersion_real
_atom_type_scat_dispersion_imag
_atom_type_scat_source
C C 0.0033 0.0016 'International Tables Vol C Tables 4.2.6.8 and 6.1.1.4'
H H 0.0000 0.0000 'International Tables Vol C Tables 4.2.6.8 and 6.1.1.4'
Br Br -0.2901 2.4595 'International Tables Vol C Tables 4.2.6.8 and 6.1.1.4'

loop_
_geom_angle_atom_site_label_1
_geom_angle_atom_site_label_2
_geom_angle_atom_site_label_3
_geom_angle
C2 C1 C17 113.9(4)
C3 C2 C4 120.2(5)
C3 C2 C1 125.9(5)
C4 C2 C1 113.9(5)
C2 C3 Br2 122.6(4)
C2 C3 Br1 123.1(4)
Br2 C3 Br1 114.3(3)
C5 C4 C2 168.6(6)
C4 C5 C6 174.1(6)
C7 C6 C5 175.4(6)
C6 C7 C8 174.1(6)
C9 C8 C7 119.5(5)
C9 C8 C10 122.1(5)
C7 C8 C10 118.3(5)
C8 C9 Br4 122.7(5)
C8 C9 Br3 123.0(4)
Br4 C9 Br3 114.3(3)
C11 C10 C8 116.1(5)
C12 C11 C10 114.8(5)
C11 C12 C13 112.8(5)
C14 C13 C12 112.6(5)
C15 C14 C13 116.1(5)
C16 C15 C14 115.0(5)
C15 C16 C17 114.8(5)
C1 C17 C16 113.8(5)

loop_
_geom_bond_atom_site_label_1
_geom_bond_atom_site_label_2
_geom_bond_distance
Br1 C3 1.888(5)
Br2 C3 1.877(5)
Br3 C9 1.886(6)
Br4 C9 1.873(5)
C1 C2 1.509(7)
C1 C17 1.519(8)
C2 C3 1.325(7)
C2 C4 1.431(7)
C4 C5 1.203(7)
C5 C6 1.386(8)
C6 C7 1.195(7)
C7 C8 1.427(8)
C8 C9 1.335(7)
C8 C10 1.527(8)
C10 C11 1.525(8)
C11 C12 1.514(8)
C12 C13 1.528(8)
C13 C14 1.524(7)
C14 C15 1.519(8)
C15 C16 1.519(8)
C16 C17 1.529(7)

loop_
_geom_torsion_atom_site_label_1
_geom_torsion_atom_site_label_2
_geom_torsion_atom_site_label_3
_geom_torsion_atom_site_label_4
_geom_torsion
C17 C1 C2 C3 -131.4(6)
C17 C1 C2 C4 50.1(7)
C4 C2 C3 Br2 -3.7(8)
C1 C2 C3 Br2 177.9(4)
C4 C2 C3 Br1 176.5(4)
C1 C2 C3 Br1 -1.9(8)
C3 C2 C4 C5 -175(3)
C1 C2 C4 C5 4(3)
C2 C4 C5 C6 -27(9)
C4 C5 C6 C7 -18(13)
C5 C6 C7 C8 22(13)
C6 C7 C8 C9 -163(6)
C6 C7 C8 C10 20(7)
C7 C8 C9 Br4 179.4(4)
C10 C8 C9 Br4 -2.9(9)
C7 C8 C9 Br3 -0.3(8)
C10 C8 C9 Br3 177.3(4)
C9 C8 C10 C11 -172.9(6)
C7 C8 C10 C11 4.8(8)
C8 C10 C11 C12 -79.5(7)
C10 C11 C12 C13 169.9(5)
C11 C12 C13 C14 -176.0(5)
C12 C13 C14 C15 169.6(5)
C13 C14 C15 C16 -58.1(8)
C14 C15 C16 C17 -49.3(8)
C2 C1 C17 C16 -160.2(5)
C15 C16 C17 C1 176.6(5)
